data_7210406
loop_
_publ_author_name
'Lin, Cai-Xia'
'Kong, Xiao-Fei'
'Li, Qing-Shan'
'Zhang, Zheng-Zhi'
'Yuan, Yao-Feng'
'Xu, Feng-Bo'

_publ_section_title
;
 Dinuclear Ag(i) metallamacrocycles of bis-N-heterocyclic carbenes bridged
 by calixarene fragments: synthesis, structure and chemosensing behavior
;
_journal_issue 35
_journal_name_full CrystEngComm
_journal_page_first 6948
_journal_paper_doi 10.1039/c3ce40918j
_journal_volume 15
_journal_year 2013
_chemical_formula_sum 'C51.5 H48.25 Ag F6 N6.5 O1.75 P'
_chemical_formula_weight 1033.05
_chemical_name_systematic
; 
 ? 
;
_space_group_IT_number 15
_symmetry_cell_setting monoclinic
_symmetry_space_group_name_Hall '-C 2yc'
_symmetry_space_group_name_H-M 'C 1 2/c 1'
_atom_sites_solution_hydrogens geom
_atom_sites_solution_primary direct
_atom_sites_solution_secondary difmap
_audit_creation_method SHELXL-97
_cell_angle_alpha 90.00
_cell_angle_beta 98.115(6)
_cell_angle_gamma 90.00
_cell_formula_units_Z 8
_cell_length_a 16.080(6)
_cell_length_b 26.639(9)
_cell_length_c 25.248(8)
_cell_measurement_reflns_used 17788
_cell_measurement_temperature 113(2)
_cell_measurement_theta_max 27.9
_cell_measurement_theta_min 1.5
_cell_volume 10707(6)
_computing_cell_refinement CrystalClear
_computing_data_collection CrystalClear
_computing_data_reduction CrystalClear
_computing_molecular_graphics 'Bruker SHELXTL'
_computing_publication_material 'CrystalStructure 3.8'
_computing_structure_refinement 'SHELXL-97 (Sheldrick, 1997)'
_computing_structure_solution 'SHELXS-97 (Sheldrick, 1990)'
_diffrn_ambient_temperature 113(2)
_diffrn_detector_area_resol_mean 14.22
_diffrn_measured_fraction_theta_full 0.993
_diffrn_measured_fraction_theta_max 0.993
_diffrn_measurement_device_type 'Rigaku Saturn724 CCD'
_diffrn_measurement_method '\w and \f scans'
_diffrn_radiation_monochromator graphite
_diffrn_radiation_source 'fine-focus sealed tube'
_diffrn_radiation_type MoK\a
_diffrn_radiation_wavelength 0.71073
_diffrn_reflns_av_R_equivalents 0.0918
_diffrn_reflns_av_sigmaI/netI 0.0787
_diffrn_reflns_limit_h_max 17
_diffrn_reflns_limit_h_min -19
_diffrn_reflns_limit_k_max 31
_diffrn_reflns_limit_k_min -31
_diffrn_reflns_limit_l_max 28
_diffrn_reflns_limit_l_min -30
_diffrn_reflns_number 39764
_diffrn_reflns_theta_full 25.02
_diffrn_reflns_theta_max 25.02
_diffrn_reflns_theta_min 1.49
_diffrn_standards_decay_% 0
_diffrn_standards_interval_count 0
_diffrn_standards_interval_time 0
_diffrn_standards_number 0
_exptl_absorpt_coefficient_mu 0.469
_exptl_absorpt_correction_T_max 0.9546
_exptl_absorpt_correction_T_min 0.9120
_exptl_absorpt_correction_type multi-scan
_exptl_absorpt_process_details CrystalClear
_exptl_crystal_colour Colorless
_exptl_crystal_density_diffrn 1.282
_exptl_crystal_density_method 'not measured'
_exptl_crystal_description Prism
_exptl_crystal_F_000 4238
_exptl_crystal_size_max 0.20
_exptl_crystal_size_mid 0.20
_exptl_crystal_size_min 0.10
_refine_diff_density_max 0.943
_refine_diff_density_min -0.713
_refine_diff_density_rms 0.117
_refine_ls_extinction_method none
_refine_ls_goodness_of_fit_ref 1.109
_refine_ls_hydrogen_treatment constr
_refine_ls_matrix_type full
_refine_ls_number_parameters 726
_refine_ls_number_reflns 9393
_refine_ls_number_restraints 369
_refine_ls_restrained_S_all 1.115
_refine_ls_R_factor_all 0.1036
_refine_ls_R_factor_gt 0.0906
_refine_ls_shift/su_max 0.001
_refine_ls_shift/su_mean 0.000
_refine_ls_structure_factor_coef Fsqd
_refine_ls_weighting_details 'calc w=1/[\s^2^(Fo^2^)+(0.1182P)^2^+38.6993P] where P=(Fo^2^+2Fc^2^)/3'
_refine_ls_weighting_scheme calc
_refine_ls_wR_factor_gt 0.2328
_refine_ls_wR_factor_ref 0.2443
_reflns_number_gt 8152
_reflns_number_total 9393
_reflns_threshold_expression >2sigma(I)
_cod_data_source_file c3ce40918j.txt
_cod_data_source_block shelx
_cod_depositor_comments
;
The following automatic conversions were performed:

'_symmetry_cell_setting' value 'Monoclinic' changed to 'monoclinic'
according to /home/saulius/struct/CIF-dictionaries/cif_core.dic
dictionary named 'cif_core.dic' version 2.4.2 from 2011-04-26.

Automatic conversion script
Id: cif_fix_values 1891 2012-01-12 08:04:46Z andrius 
;
_cod_original_cell_volume 10706(6)
_cod_original_sg_symbol_H-M C2/c
_cod_original_formula_sum 'C51.50 H48.25 Ag F6 N6.50 O1.75 P'
_cod_database_code 7210406

loop_
_symmetry_equiv_pos_as_xyz
'x, y, z'
'-x, y, -z+1/2'
'x+1/2, y+1/2, z'
'-x+1/2, y+1/2, -z+1/2'
'-x, -y, -z'
'x, -y, z-1/2'
'-x+1/2, -y+1/2, -z'
'x+1/2, -y+1/2, z-1/2'

loop_
_atom_site_label
_atom_site_type_symbol
_atom_site_fract_x
_atom_site_fract_y
_atom_site_fract_z
_atom_site_U_iso_or_equiv
_atom_site_adp_type
_atom_site_occupancy
_atom_site_symmetry_multiplicity
_atom_site_calc_flag
_atom_site_refinement_flags
_atom_site_disorder_assembly
_atom_site_disorder_group
Ag1 Ag 0.51314(3) 0.171721(18) 0.519408(18) 0.04129(19) Uani 1 1 d . . .
O1 O 0.6496(3) 0.31455(18) 0.3843(2) 0.0528(11) Uani 1 1 d . . .
N1 N 1.0372(3) 0.2862(2) 0.37489(19) 0.0436(12) Uani 1 1 d . . .
N2 N 0.9063(3) 0.3047(2) 0.3643(2) 0.0427(12) Uani 1 1 d . . .
N3 N 0.5138(3) 0.17922(19) 0.3972(2) 0.0419(12) Uani 1 1 d . . .
N4 N 0.4778(3) 0.1053(2) 0.41689(19) 0.0426(12) Uani 1 1 d . . .
C1 C 1.1040(4) 0.2059(3) 0.4605(3) 0.0470(15) Uani 1 1 d . . .
C2 C 1.0770(4) 0.1733(3) 0.4153(3) 0.0552(18) Uani 1 1 d . . .
H2 H 1.0756 0.1859 0.3800 0.066 Uiso 1 1 calc R . .
C3 C 1.0538(4) 0.1252(3) 0.4225(3) 0.0584(18) Uani 1 1 d . . .
H3 H 1.0364 0.1047 0.3922 0.070 Uiso 1 1 calc R . .
C4 C 1.0552(4) 0.1049(3) 0.4746(3) 0.0613(19) Uani 1 1 d . . .
H4 H 1.0396 0.0708 0.4787 0.074 Uiso 1 1 calc R . .
C5 C 1.0786(4) 0.1335(3) 0.5187(3) 0.0583(18) Uani 1 1 d . . .
H5 H 1.0780 0.1198 0.5534 0.070 Uiso 1 1 calc R . .
C6 C 1.1043(4) 0.1849(3) 0.5126(3) 0.0488(16) Uani 1 1 d . . .
C7 C 1.1312(4) 0.2141(3) 0.5576(3) 0.0506(16) Uani 1 1 d . . .
H7 H 1.1305 0.2001 0.5921 0.061 Uiso 1 1 calc R . .
C8 C 1.1590(4) 0.2631(3) 0.5532(3) 0.0474(15) Uani 1 1 d . . .
C9 C 1.1867(4) 0.2930(3) 0.5996(3) 0.0535(17) Uani 1 1 d . . .
H9 H 1.1855 0.2789 0.6341 0.064 Uiso 1 1 calc R . .
C10 C 1.2142(4) 0.3403(3) 0.5957(3) 0.0577(19) Uani 1 1 d . . .
H10 H 1.2327 0.3591 0.6271 0.069 Uiso 1 1 calc R . .
C11 C 1.2158(4) 0.3625(3) 0.5441(3) 0.0534(17) Uani 1 1 d . . .
H11 H 1.2353 0.3960 0.5415 0.064 Uiso 1 1 calc R . .
C12 C 1.1893(4) 0.3356(3) 0.4986(3) 0.0506(17) Uani 1 1 d . . .
H12 H 1.1903 0.3511 0.4648 0.061 Uiso 1 1 calc R . .
C13 C 1.1602(4) 0.2848(3) 0.5003(3) 0.0472(15) Uani 1 1 d . . .
C14 C 1.1304(4) 0.2551(3) 0.4547(3) 0.0481(15) Uani 1 1 d . . .
C15 C 1.1258(4) 0.2780(3) 0.3989(2) 0.0473(15) Uani 1 1 d . . .
H15A H 1.1562 0.3104 0.4012 0.057 Uiso 1 1 calc R . .
H15B H 1.1534 0.2552 0.3757 0.057 Uiso 1 1 calc R . .
C16 C 1.0064(4) 0.2746(3) 0.3221(3) 0.0522(16) Uani 1 1 d . . .
H16 H 1.0371 0.2614 0.2957 0.063 Uiso 1 1 calc R . .
C17 C 0.9226(4) 0.2860(3) 0.3160(3) 0.0478(15) Uani 1 1 d . . .
H17 H 0.8832 0.2819 0.2845 0.057 Uiso 1 1 calc R . .
C18 C 0.9751(4) 0.3043(3) 0.4008(3) 0.0446(14) Uani 1 1 d . . .
C19 C 0.8213(4) 0.3152(2) 0.3770(3) 0.0463(15) Uani 1 1 d . . .
H19A H 0.7874 0.3313 0.3458 0.056 Uiso 1 1 calc R . .
H19B H 0.8251 0.3389 0.4074 0.056 Uiso 1 1 calc R . .
C20 C 0.7783(4) 0.2675(2) 0.3912(2) 0.0416(14) Uani 1 1 d . . .
C21 C 0.6917(4) 0.2690(2) 0.3937(2) 0.0418(14) Uani 1 1 d . . .
C22 C 0.6477(4) 0.2259(2) 0.4036(2) 0.0414(14) Uani 1 1 d . . .
C23 C 0.6911(4) 0.1808(3) 0.4125(3) 0.0501(16) Uani 1 1 d . . .
H23 H 0.6614 0.1514 0.4200 0.060 Uiso 1 1 calc R . .
C24 C 0.7775(4) 0.1778(3) 0.4106(3) 0.0506(16) Uani 1 1 d . . .
C25 C 0.8195(4) 0.2218(3) 0.3996(2) 0.0462(15) Uani 1 1 d . . .
H25 H 0.8781 0.2204 0.3979 0.055 Uiso 1 1 calc R . .
C26 C 0.8238(5) 0.1282(3) 0.4187(4) 0.067(2) Uani 1 1 d . . .
H26A H 0.8404 0.1172 0.3847 0.101 Uiso 1 1 calc R . .
H26B H 0.7869 0.1030 0.4314 0.101 Uiso 1 1 calc R . .
H26C H 0.8739 0.1324 0.4452 0.101 Uiso 1 1 calc R . .
C27 C 0.6383(5) 0.3406(3) 0.4328(4) 0.069(2) Uani 1 1 d . . .
H27A H 0.5984 0.3221 0.4514 0.104 Uiso 1 1 calc R . .
H27B H 0.6165 0.3744 0.4240 0.104 Uiso 1 1 calc R . .
H27C H 0.6924 0.3431 0.4561 0.104 Uiso 1 1 calc R . .
C28 C 0.5525(4) 0.2284(3) 0.4026(3) 0.0464(15) Uani 1 1 d . . .
H28A H 0.5400 0.2442 0.4361 0.056 Uiso 1 1 calc R . .
H28B H 0.5278 0.2498 0.3723 0.056 Uiso 1 1 calc R . .
C29 C 0.4957(4) 0.1538(3) 0.3491(3) 0.0494(16) Uani 1 1 d . . .
H29 H 0.4993 0.1665 0.3144 0.059 Uiso 1 1 calc R . .
C30 C 0.4718(4) 0.1072(3) 0.3615(3) 0.0539(17) Uani 1 1 d . . .
H30 H 0.4543 0.0809 0.3371 0.065 Uiso 1 1 calc R . .
C31 C 0.5024(4) 0.1498(3) 0.4390(2) 0.0421(14) Uani 1 1 d . . .
C32 C 0.4620(4) 0.0596(2) 0.4477(3) 0.0435(14) Uani 1 1 d . . .
H32A H 0.4024 0.0496 0.4389 0.052 Uiso 1 1 calc R . .
H32B H 0.4734 0.0668 0.4865 0.052 Uiso 1 1 calc R . .
C33 C 0.5179(4) 0.0172(3) 0.4341(3) 0.0487(15) Uani 1 1 d . . .
C34 C 0.4896(5) -0.0176(3) 0.3938(3) 0.0566(18) Uani 1 1 d . . .
C35 C 0.4033(5) -0.0174(3) 0.3661(3) 0.066(2) Uani 1 1 d . . .
H35 H 0.3643 0.0062 0.3765 0.080 Uiso 1 1 calc R . .
C36 C 0.3774(6) -0.0508(3) 0.3253(3) 0.077(2) Uani 1 1 d . . .
H36 H 0.3210 -0.0506 0.3080 0.092 Uiso 1 1 calc R . .
C37 C 0.4361(7) -0.0855(4) 0.3096(4) 0.083(3) Uani 1 1 d U . .
H37 H 0.4184 -0.1078 0.2809 0.100 Uiso 1 1 calc R . .
C38 C 0.5152(7) -0.0880(3) 0.3337(3) 0.081(3) Uani 1 1 d U . .
H38 H 0.5523 -0.1119 0.3220 0.098 Uiso 1 1 calc R . .
C39 C 0.5454(6) -0.0545(3) 0.3776(3) 0.065(2) Uani 1 1 d . . .
C40 C 0.6289(6) -0.0550(3) 0.4035(3) 0.069(2) Uani 1 1 d . . .
H40 H 0.6666 -0.0793 0.3929 0.083 Uiso 1 1 calc R . .
C41 C 0.6580(5) -0.0219(3) 0.4434(3) 0.062(2) Uani 1 1 d . . .
C42 C 0.7434(5) -0.0234(3) 0.4688(4) 0.072(2) Uani 1 1 d . . .
H42 H 0.7807 -0.0474 0.4572 0.087 Uiso 1 1 calc R . .
C43 C 0.7723(5) 0.0084(4) 0.5089(4) 0.077(2) Uani 1 1 d . . .
H43 H 0.8289 0.0060 0.5258 0.092 Uiso 1 1 calc R . .
C44 C 0.7180(4) 0.0453(3) 0.5256(3) 0.065(2) Uani 1 1 d . . .
H44 H 0.7382 0.0676 0.5538 0.078 Uiso 1 1 calc R . .
C45 C 0.6356(4) 0.0489(3) 0.5011(3) 0.0572(18) Uani 1 1 d . . .
H45 H 0.6003 0.0741 0.5124 0.069 Uiso 1 1 calc R . .
C46 C 0.6028(4) 0.0156(3) 0.4592(3) 0.0498(16) Uani 1 1 d . . .
P1 P 0.22384(13) 0.13649(8) 0.69920(8) 0.0590(5) Uani 1 1 d U . .
F1 F 0.2301(3) 0.1329(2) 0.63679(18) 0.0793(13) Uani 1 1 d U . .
F2 F 0.2728(4) 0.0838(2) 0.7065(2) 0.0999(17) Uani 1 1 d U . .
F6 F 0.2222(4) 0.1410(3) 0.7609(2) 0.1021(18) Uani 1 1 d U . .
F4 F 0.1748(4) 0.1877(2) 0.6903(2) 0.1008(18) Uani 1 1 d U . .
F3 F 0.1381(4) 0.1077(3) 0.6896(3) 0.114(2) Uani 1 1 d U . .
F5 F 0.3123(4) 0.1653(3) 0.7070(3) 0.114(2) Uani 1 1 d U . .
N5 N 0.3423(5) 0.3029(4) 0.7201(3) 0.090(2) Uani 1 1 d D . .
C47 C 0.2820(5) 0.3027(4) 0.7390(3) 0.073(2) Uani 1 1 d D . .
C48 C 0.2032(5) 0.2991(6) 0.7598(4) 0.107(4) Uani 1 1 d D . .
H48A H 0.1647 0.3250 0.7432 0.160 Uiso 1 1 calc R . .
H48B H 0.2128 0.3040 0.7986 0.160 Uiso 1 1 calc R . .
H48C H 0.1786 0.2659 0.7516 0.160 Uiso 1 1 calc R . .
N6 N 1.0000 0.2592(4) 0.7500 0.083(3) Uani 1 2 d SDU . .
C49 C 1.0000 0.2170(5) 0.7500 0.087(4) Uani 1 2 d SDU . .
C50 C 1.0000 0.1626(5) 0.7500 0.122(5) Uani 1 2 d SDU . .
N7 N 0.6845(14) 0.0651(11) 0.2707(11) 0.077(6) Uani 0.25 1 d PDU A 1
C55 C 0.6147(15) 0.0573(14) 0.2721(13) 0.072(5) Uani 0.25 1 d PDU A 1
C56 C 0.5294(14) 0.0402(11) 0.2568(11) 0.062(6) Uani 0.25 1 d PDU . 1
O3 O 0.6322(17) 0.0355(10) 0.2921(10) 0.078(5) Uani 0.25 1 d PU B 2
C51 C 0.1846(15) 1.0311(14) 0.3465(15) 0.079(7) Uani 0.25 1 d PDU C 3
C52 C 0.1217(15) 0.9916(11) 0.3261(11) 0.065(4) Uani 0.25 1 d PDU C 3
C53 C -0.0096(12) 0.9731(8) 0.3537(8) 0.044(4) Uani 0.25 1 d PDU C 3
C54 C -0.0416(16) 0.9883(11) 0.4040(11) 0.046(5) Uani 0.25 1 d PDU C 3
O2 O 0.0624(9) 1.0061(6) 0.3614(6) 0.051(3) Uani 0.25 1 d PDU C 3
N8 N -0.1209(16) 1.0052(10) 0.3551(10) 0.092(7) Uani 0.30 1 d PDU D 4
C57 C -0.0724(14) 0.9912(9) 0.3886(9) 0.044(4) Uani 0.30 1 d PDU D 4
C58 C -0.0017(15) 0.9782(10) 0.4277(10) 0.062(5) Uani 0.30 1 d PDU D 4
N9 N 0.191(2) 1.0401(13) 0.3284(15) 0.076(7) Uani 0.20 1 d PDU E 5
C59 C 0.144(3) 1.0077(13) 0.3208(18) 0.072(6) Uani 0.20 1 d PDU E 5
C60 C 0.104(3) 0.9590(13) 0.3168(18) 0.077(8) Uani 0.20 1 d PDU E 5
O4 O 0.5000 0.3891(13) 0.7500 0.071(8) Uani 0.25 2 d SPU F 6
O4' O 0.464(2) 0.3975(15) 0.7724(15) 0.055(8) Uani 0.13 1 d PU . 7

loop_
_atom_site_aniso_label
_atom_site_aniso_U_11
_atom_site_aniso_U_22
_atom_site_aniso_U_33
_atom_site_aniso_U_23
_atom_site_aniso_U_13
_atom_site_aniso_U_12
Ag1 0.0337(3) 0.0487(3) 0.0431(3) -0.0009(2) 0.0109(2) 0.00154(19)
O1 0.039(2) 0.051(3) 0.071(3) 0.006(2) 0.017(2) 0.007(2)
N1 0.038(3) 0.055(3) 0.040(3) 0.000(2) 0.011(2) 0.004(2)
N2 0.032(3) 0.052(3) 0.044(3) -0.003(2) 0.006(2) 0.000(2)
N3 0.035(3) 0.048(3) 0.045(3) 0.005(2) 0.012(2) 0.002(2)
N4 0.039(3) 0.054(3) 0.037(3) -0.002(2) 0.012(2) -0.002(2)
C1 0.029(3) 0.060(4) 0.053(4) -0.003(3) 0.009(3) 0.008(3)
C2 0.041(4) 0.067(5) 0.058(4) 0.006(3) 0.007(3) 0.011(3)
C3 0.040(4) 0.065(5) 0.069(5) -0.010(4) 0.002(3) 0.000(3)
C4 0.047(4) 0.057(5) 0.079(5) 0.004(4) 0.008(4) 0.006(3)
C5 0.038(3) 0.070(5) 0.068(5) 0.007(4) 0.011(3) 0.011(3)
C6 0.034(3) 0.061(4) 0.052(4) 0.002(3) 0.011(3) 0.012(3)
C7 0.035(3) 0.065(5) 0.054(4) 0.007(3) 0.014(3) 0.008(3)
C8 0.031(3) 0.061(4) 0.051(4) 0.000(3) 0.010(3) 0.012(3)
C9 0.037(3) 0.064(5) 0.062(4) -0.001(3) 0.014(3) 0.006(3)
C10 0.034(3) 0.079(5) 0.060(5) -0.013(4) 0.006(3) 0.004(3)
C11 0.034(3) 0.063(5) 0.065(5) 0.000(3) 0.011(3) 0.009(3)
C12 0.032(3) 0.066(5) 0.054(4) 0.008(3) 0.006(3) 0.011(3)
C13 0.031(3) 0.061(4) 0.051(4) 0.003(3) 0.010(3) 0.013(3)
C14 0.035(3) 0.062(4) 0.049(4) 0.001(3) 0.012(3) 0.008(3)
C15 0.030(3) 0.066(4) 0.047(4) 0.000(3) 0.010(3) 0.001(3)
C16 0.049(4) 0.064(5) 0.045(4) -0.004(3) 0.011(3) 0.000(3)
C17 0.044(3) 0.053(4) 0.046(4) 0.001(3) 0.005(3) -0.005(3)
C18 0.032(3) 0.050(4) 0.053(4) -0.002(3) 0.010(3) 0.004(3)
C19 0.036(3) 0.048(4) 0.057(4) 0.002(3) 0.013(3) 0.000(3)
C20 0.034(3) 0.051(4) 0.039(3) 0.005(3) 0.005(2) 0.000(3)
C21 0.037(3) 0.048(4) 0.042(3) 0.002(3) 0.011(3) 0.008(3)
C22 0.038(3) 0.048(4) 0.041(3) 0.005(3) 0.014(3) 0.004(3)
C23 0.039(3) 0.055(4) 0.059(4) 0.005(3) 0.017(3) 0.001(3)
C24 0.039(3) 0.057(4) 0.058(4) 0.007(3) 0.014(3) 0.008(3)
C25 0.033(3) 0.058(4) 0.048(4) 0.011(3) 0.008(3) -0.002(3)
C26 0.045(4) 0.058(5) 0.103(6) 0.009(4) 0.025(4) 0.009(3)
C27 0.067(5) 0.051(5) 0.094(6) -0.012(4) 0.028(4) 0.004(4)
C28 0.035(3) 0.055(4) 0.051(4) 0.010(3) 0.015(3) 0.004(3)
C29 0.044(4) 0.056(4) 0.050(4) 0.005(3) 0.015(3) 0.005(3)
C30 0.045(4) 0.068(5) 0.048(4) -0.002(3) 0.007(3) 0.001(3)
C31 0.033(3) 0.058(4) 0.036(3) -0.003(3) 0.007(2) -0.006(3)
C32 0.041(3) 0.044(4) 0.048(3) -0.001(3) 0.014(3) 0.000(3)
C33 0.051(4) 0.045(4) 0.054(4) 0.003(3) 0.021(3) -0.004(3)
C34 0.071(5) 0.049(4) 0.054(4) 0.003(3) 0.022(4) -0.010(3)
C35 0.078(5) 0.059(5) 0.062(5) 0.002(4) 0.012(4) -0.018(4)
C36 0.092(6) 0.071(6) 0.066(5) -0.005(4) 0.008(5) -0.023(5)
C37 0.113(6) 0.070(5) 0.066(5) -0.006(4) 0.011(5) -0.018(5)
C38 0.122(7) 0.063(5) 0.064(5) 0.000(4) 0.029(5) 0.004(5)
C39 0.101(7) 0.041(4) 0.058(4) 0.005(3) 0.028(4) -0.001(4)
C40 0.091(6) 0.054(5) 0.070(5) 0.006(4) 0.037(5) 0.017(4)
C41 0.064(5) 0.057(5) 0.069(5) 0.018(4) 0.029(4) 0.014(4)
C42 0.062(5) 0.069(6) 0.090(6) 0.020(5) 0.028(4) 0.026(4)
C43 0.047(4) 0.075(6) 0.110(7) 0.029(5) 0.017(4) 0.007(4)
C44 0.044(4) 0.060(5) 0.091(6) 0.013(4) 0.007(4) -0.003(3)
C45 0.050(4) 0.054(4) 0.067(5) 0.009(4) 0.010(3) 0.001(3)
C46 0.051(4) 0.045(4) 0.057(4) 0.012(3) 0.018(3) 0.003(3)
P1 0.0536(11) 0.0667(13) 0.0562(11) 0.0005(9) 0.0061(9) -0.0012(9)
F1 0.077(3) 0.096(3) 0.066(3) -0.001(2) 0.014(2) 0.024(3)
F2 0.109(4) 0.101(4) 0.093(3) 0.023(3) 0.025(3) 0.038(3)
F6 0.110(4) 0.135(5) 0.062(3) -0.003(3) 0.015(3) 0.012(4)
F4 0.129(4) 0.098(4) 0.078(3) 0.003(3) 0.023(3) 0.041(3)
F3 0.087(4) 0.122(5) 0.142(5) -0.038(4) 0.041(3) -0.031(3)
F5 0.084(4) 0.136(5) 0.121(4) -0.017(4) 0.014(3) -0.033(3)
N5 0.077(5) 0.115(7) 0.080(5) 0.010(5) 0.015(4) 0.022(5)
C47 0.071(6) 0.088(6) 0.061(5) 0.003(4) 0.014(4) 0.018(5)
C48 0.088(7) 0.168(12) 0.067(6) 0.008(6) 0.022(5) 0.019(8)
N6 0.090(6) 0.090(6) 0.074(5) 0.000 0.027(5) 0.000
C49 0.084(6) 0.094(7) 0.092(6) 0.000 0.042(5) 0.000
C50 0.118(8) 0.113(9) 0.145(9) 0.000 0.053(7) 0.000
N7 0.083(9) 0.069(9) 0.074(9) -0.007(7) -0.001(8) 0.003(8)
C55 0.087(8) 0.073(8) 0.061(7) -0.003(6) 0.022(6) 0.007(6)
C56 0.077(9) 0.073(9) 0.043(8) 0.000(7) 0.030(7) 0.008(7)
O3 0.090(8) 0.079(8) 0.069(8) -0.003(6) 0.024(6) 0.005(7)
C51 0.075(9) 0.082(9) 0.081(10) 0.006(8) 0.012(8) 0.001(8)
C52 0.063(6) 0.063(7) 0.070(6) -0.003(6) 0.011(6) -0.002(6)
C53 0.043(6) 0.038(6) 0.052(6) -0.001(5) 0.007(5) -0.007(5)
C54 0.046(8) 0.036(7) 0.056(8) 0.004(7) 0.006(7) -0.013(7)
O2 0.047(6) 0.049(6) 0.059(6) -0.008(5) 0.009(5) -0.003(5)
N8 0.091(10) 0.085(10) 0.102(10) -0.010(8) 0.020(8) -0.001(8)
C57 0.042(7) 0.039(6) 0.050(7) -0.001(6) 0.008(6) -0.009(6)
C58 0.065(8) 0.056(8) 0.063(8) 0.006(7) 0.002(7) -0.015(7)
N9 0.073(9) 0.077(9) 0.078(9) 0.007(8) 0.014(7) -0.005(7)
C59 0.072(8) 0.069(8) 0.077(8) -0.002(7) 0.010(6) -0.001(7)
C60 0.078(10) 0.074(10) 0.080(10) -0.001(8) 0.008(8) -0.002(8)
O4 0.071(11) 0.064(10) 0.076(11) 0.000 0.002(8) 0.000
O4' 0.058(11) 0.056(11) 0.052(11) 0.003(8) 0.007(8) -0.010(8)

loop_
_atom_type_symbol
_atom_type_description
_atom_type_scat_dispersion_real
_atom_type_scat_dispersion_imag
_atom_type_scat_source
C C 0.0033 0.0016 'International Tables Vol C Tables 4.2.6.8 and 6.1.1.4'
H H 0.0000 0.0000 'International Tables Vol C Tables 4.2.6.8 and 6.1.1.4'
N N 0.0061 0.0033 'International Tables Vol C Tables 4.2.6.8 and 6.1.1.4'
O O 0.0106 0.0060 'International Tables Vol C Tables 4.2.6.8 and 6.1.1.4'
F F 0.0171 0.0103 'International Tables Vol C Tables 4.2.6.8 and 6.1.1.4'
P P 0.1023 0.0942 'International Tables Vol C Tables 4.2.6.8 and 6.1.1.4'
Ag Ag -0.8971 1.1015 'International Tables Vol C Tables 4.2.6.8 and 6.1.1.4'

loop_
_geom_angle_atom_site_label_1
_geom_angle_atom_site_label_2
_geom_angle_atom_site_label_3
_geom_angle
_geom_angle_site_symmetry_1
_geom_angle_site_symmetry_3
C18 Ag1 C31 178.3(3) 7_656 .
C21 O1 C27 113.0(5) . .
C18 N1 C16 110.8(5) . .
C18 N1 C15 125.8(5) . .
C16 N1 C15 123.4(5) . .
C18 N2 C17 111.5(5) . .
C18 N2 C19 123.6(5) . .
C17 N2 C19 124.0(5) . .
C31 N3 C29 111.5(5) . .
C31 N3 C28 123.8(5) . .
C29 N3 C28 124.0(5) . .
C31 N4 C30 111.1(6) . .
C31 N4 C32 124.5(5) . .
C30 N4 C32 124.4(6) . .
C14 C1 C6 120.3(6) . .
C14 C1 C2 122.8(6) . .
C6 C1 C2 116.9(7) . .
C3 C2 C1 121.2(7) . .
C3 C2 H2 119.4 . .
C1 C2 H2 119.4 . .
C2 C3 C4 121.2(7) . .
C2 C3 H3 119.4 . .
C4 C3 H3 119.4 . .
C5 C4 C3 120.8(8) . .
C5 C4 H4 119.6 . .
C3 C4 H4 119.6 . .
C4 C5 C6 119.7(7) . .
C4 C5 H5 120.2 . .
C6 C5 H5 120.2 . .
C7 C6 C1 119.5(7) . .
C7 C6 C5 120.2(6) . .
C1 C6 C5 120.3(6) . .
C8 C7 C6 121.7(6) . .
C8 C7 H7 119.2 . .
C6 C7 H7 119.2 . .
C7 C8 C9 121.4(6) . .
C7 C8 C13 119.5(6) . .
C9 C8 C13 119.1(7) . .
C10 C9 C8 121.8(7) . .
C10 C9 H9 119.1 . .
C8 C9 H9 119.1 . .
C9 C10 C11 120.2(7) . .
C9 C10 H10 119.9 . .
C11 C10 H10 119.9 . .
C12 C11 C10 120.2(7) . .
C12 C11 H11 119.9 . .
C10 C11 H11 119.9 . .
C11 C12 C13 122.1(7) . .
C11 C12 H12 118.9 . .
C13 C12 H12 118.9 . .
C14 C13 C12 125.0(6) . .
C14 C13 C8 118.3(6) . .
C12 C13 C8 116.6(6) . .
C1 C14 C13 120.7(6) . .
C1 C14 C15 119.8(6) . .
C13 C14 C15 119.5(6) . .
N1 C15 C14 110.8(5) . .
N1 C15 H15A 109.5 . .
C14 C15 H15A 109.5 . .
N1 C15 H15B 109.5 . .
C14 C15 H15B 109.5 . .
H15A C15 H15B 108.1 . .
C17 C16 N1 105.7(6) . .
C17 C16 H16 127.2 . .
N1 C16 H16 127.2 . .
C16 C17 N2 106.7(6) . .
C16 C17 H17 126.6 . .
N2 C17 H17 126.6 . .
N2 C18 N1 105.2(5) . .
N2 C18 Ag1 127.9(4) . 7_656
N1 C18 Ag1 126.8(4) . 7_656
N2 C19 C20 111.1(5) . .
N2 C19 H19A 109.4 . .
C20 C19 H19A 109.4 . .
N2 C19 H19B 109.4 . .
C20 C19 H19B 109.4 . .
H19A C19 H19B 108.0 . .
C25 C20 C21 118.3(6) . .
C25 C20 C19 123.3(5) . .
C21 C20 C19 118.4(6) . .
C22 C21 O1 120.2(5) . .
C22 C21 C20 121.2(6) . .
O1 C21 C20 118.6(6) . .
C21 C22 C23 119.1(6) . .
C21 C22 C28 119.7(5) . .
C23 C22 C28 121.1(6) . .
C22 C23 C24 121.3(6) . .
C22 C23 H23 119.3 . .
C24 C23 H23 119.3 . .
C23 C24 C25 117.9(6) . .
C23 C24 C26 121.1(6) . .
C25 C24 C26 121.0(6) . .
C20 C25 C24 122.2(6) . .
C20 C25 H25 118.9 . .
C24 C25 H25 118.9 . .
C24 C26 H26A 109.5 . .
C24 C26 H26B 109.5 . .
H26A C26 H26B 109.5 . .
C24 C26 H26C 109.5 . .
H26A C26 H26C 109.5 . .
H26B C26 H26C 109.5 . .
O1 C27 H27A 109.5 . .
O1 C27 H27B 109.5 . .
H27A C27 H27B 109.5 . .
O1 C27 H27C 109.5 . .
H27A C27 H27C 109.5 . .
H27B C27 H27C 109.5 . .
N3 C28 C22 112.2(5) . .
N3 C28 H28A 109.2 . .
C22 C28 H28A 109.2 . .
N3 C28 H28B 109.2 . .
C22 C28 H28B 109.2 . .
H28A C28 H28B 107.9 . .
C30 C29 N3 106.2(6) . .
C30 C29 H29 126.9 . .
N3 C29 H29 126.9 . .
C29 C30 N4 106.6(6) . .
C29 C30 H30 126.7 . .
N4 C30 H30 126.7 . .
N4 C31 N3 104.5(5) . .
N4 C31 Ag1 128.8(5) . .
N3 C31 Ag1 126.5(5) . .
N4 C32 C33 110.0(5) . .
N4 C32 H32A 109.7 . .
C33 C32 H32A 109.7 . .
N4 C32 H32B 109.7 . .
C33 C32 H32B 109.7 . .
H32A C32 H32B 108.2 . .
C34 C33 C46 119.7(6) . .
C34 C33 C32 121.0(6) . .
C46 C33 C32 119.0(6) . .
C33 C34 C39 120.6(7) . .
C33 C34 C35 122.2(7) . .
C39 C34 C35 117.2(7) . .
C36 C35 C34 121.4(9) . .
C36 C35 H35 119.3 . .
C34 C35 H35 119.3 . .
C35 C36 C37 119.1(9) . .
C35 C36 H36 120.4 . .
C37 C36 H36 120.4 . .
C38 C37 C36 122.4(9) . .
C38 C37 H37 118.8 . .
C36 C37 H37 118.8 . .
C37 C38 C39 120.9(9) . .
C37 C38 H38 119.5 . .
C39 C38 H38 119.5 . .
C40 C39 C34 118.1(7) . .
C40 C39 C38 122.9(8) . .
C34 C39 C38 119.0(9) . .
C41 C40 C39 122.6(7) . .
C41 C40 H40 118.7 . .
C39 C40 H40 118.7 . .
C40 C41 C46 119.5(8) . .
C40 C41 C42 121.2(8) . .
C46 C41 C42 119.2(8) . .
C43 C42 C41 121.7(8) . .
C43 C42 H42 119.1 . .
C41 C42 H42 119.1 . .
C42 C43 C44 119.7(8) . .
C42 C43 H43 120.1 . .
C44 C43 H43 120.1 . .
C45 C44 C43 120.4(8) . .
C45 C44 H44 119.8 . .
C43 C44 H44 119.8 . .
C44 C45 C46 121.3(7) . .
C44 C45 H45 119.3 . .
C46 C45 H45 119.3 . .
C33 C46 C45 123.0(6) . .
C33 C46 C41 119.5(7) . .
C45 C46 C41 117.6(7) . .
F3 P1 F6 93.1(4) . .
F3 P1 F4 89.4(4) . .
F6 P1 F4 89.8(3) . .
F3 P1 F1 89.7(3) . .
F6 P1 F1 177.2(3) . .
F4 P1 F1 90.6(3) . .
F3 P1 F5 177.9(4) . .
F6 P1 F5 88.9(4) . .
F4 P1 F5 91.2(4) . .
F1 P1 F5 88.3(3) . .
F3 P1 F2 89.8(4) . .
F6 P1 F2 91.7(3) . .
F4 P1 F2 178.3(3) . .
F1 P1 F2 87.9(3) . .
F5 P1 F2 89.6(4) . .
N5 C47 C48 175.1(12) . .
C47 C48 H48A 109.5 . .
C47 C48 H48B 109.5 . .
H48A C48 H48B 109.5 . .
C47 C48 H48C 109.5 . .
H48A C48 H48C 109.5 . .
H48B C48 H48C 109.5 . .
N6 C49 C50 180.000(3) . .
N7 C55 C56 161(3) . .
C56 C56 C55 161(2) 2_655 .
O2 C52 C51 94.1(8) . .
O2 C53 C54 95.0(8) . .
C53 O2 C52 109.9(15) . .
N8 C57 C58 171(3) . .
N9 C59 C60 165(4) . .

loop_
_geom_bond_atom_site_label_1
_geom_bond_atom_site_label_2
_geom_bond_distance
_geom_bond_site_symmetry_2
Ag1 C18 2.095(6) 7_656
Ag1 C31 2.095(6) .
O1 C21 1.393(7) .
O1 C27 1.443(9) .
N1 C18 1.358(8) .
N1 C16 1.389(8) .
N1 C15 1.484(7) .
N2 C18 1.336(8) .
N2 C17 1.376(8) .
N2 C19 1.474(8) .
N3 C31 1.348(8) .
N3 C29 1.385(9) .
N3 C28 1.448(8) .
N4 C31 1.347(8) .
N4 C30 1.390(8) .
N4 C32 1.485(8) .
C1 C14 1.392(10) .
C1 C6 1.429(9) .
C1 C2 1.451(10) .
C2 C3 1.355(10) .
C2 H2 0.9500 .
C3 C4 1.419(11) .
C3 H3 0.9500 .
C4 C5 1.359(11) .
C4 H4 0.9500 .
C5 C6 1.446(10) .
C5 H5 0.9500 .
C6 C7 1.392(10) .
C7 C8 1.390(10) .
C7 H7 0.9500 .
C8 C9 1.434(10) .
C8 C13 1.457(9) .
C9 C10 1.345(11) .
C9 H9 0.9500 .
C10 C11 1.433(10) .
C10 H10 0.9500 .
C11 C12 1.371(10) .
C11 H11 0.9500 .
C12 C13 1.435(10) .
C12 H12 0.9500 .
C13 C14 1.424(10) .
C14 C15 1.526(9) .
C15 H15A 0.9900 .
C15 H15B 0.9900 .
C16 C17 1.369(9) .
C16 H16 0.9500 .
C17 H17 0.9500 .
C18 Ag1 2.095(6) 7_656
C19 C20 1.514(9) .
C19 H19A 0.9900 .
C19 H19B 0.9900 .
C20 C25 1.386(9) .
C20 C21 1.404(8) .
C21 C22 1.389(9) .
C22 C23 1.393(9) .
C22 C28 1.530(8) .
C23 C24 1.400(9) .
C23 H23 0.9500 .
C24 C25 1.402(9) .
C24 C26 1.514(10) .
C25 H25 0.9500 .
C26 H26A 0.9800 .
C26 H26B 0.9800 .
C26 H26C 0.9800 .
C27 H27A 0.9800 .
C27 H27B 0.9800 .
C27 H27C 0.9800 .
C28 H28A 0.9900 .
C28 H28B 0.9900 .
C29 C30 1.347(10) .
C29 H29 0.9500 .
C30 H30 0.9500 .
C32 C33 1.512(9) .
C32 H32A 0.9900 .
C32 H32B 0.9900 .
C33 C34 1.403(10) .
C33 C46 1.422(9) .
C34 C39 1.429(11) .
C34 C35 1.463(11) .
C35 C36 1.380(11) .
C35 H35 0.9500 .
C36 C37 1.417(14) .
C36 H36 0.9500 .
C37 C38 1.331(14) .
C37 H37 0.9500 .
C38 C39 1.453(12) .
C38 H38 0.9500 .
C39 C40 1.407(12) .
C40 C41 1.370(12) .
C40 H40 0.9500 .
C41 C46 1.431(10) .
C41 C42 1.431(11) .
C42 C43 1.351(12) .
C42 H42 0.9500 .
C43 C44 1.418(12) .
C43 H43 0.9500 .
C44 C45 1.384(10) .
C44 H44 0.9500 .
C45 C46 1.423(10) .
C45 H45 0.9500 .
P1 F3 1.566(6) .
P1 F6 1.567(5) .
P1 F4 1.576(6) .
P1 F1 1.596(5) .
P1 F5 1.604(6) .
P1 F2 1.606(6) .
N5 C47 1.141(7) .
C47 C48 1.441(7) .
C48 H48A 0.9800 .
C48 H48B 0.9800 .
C48 H48C 0.9800 .
N6 C49 1.126(8) .
C49 C50 1.447(8) .
N7 C55 1.146(9) .
C55 C56 1.445(9) .
C56 C56 0.96(4) 2_655
C51 C52 1.500(10) .
C52 O2 1.446(10) .
C53 O2 1.444(10) .
C53 C54 1.493(10) .
N8 C57 1.131(8) .
C57 C58 1.437(8) .
N9 C59 1.140(9) .
C59 C60 1.443(9) .
O4' O4' 1.72(8) 2_656

loop_
_geom_torsion_atom_site_label_1
_geom_torsion_atom_site_label_2
_geom_torsion_atom_site_label_3
_geom_torsion_atom_site_label_4
_geom_torsion
_geom_torsion_site_symmetry_1
_geom_torsion_site_symmetry_4
C14 C1 C2 C3 178.2(6) . .
C6 C1 C2 C3 -0.3(9) . .
C1 C2 C3 C4 -0.1(10) . .
C2 C3 C4 C5 1.1(11) . .
C3 C4 C5 C6 -1.5(10) . .
C14 C1 C6 C7 0.2(9) . .
C2 C1 C6 C7 178.7(6) . .
C14 C1 C6 C5 -178.7(6) . .
C2 C1 C6 C5 -0.1(9) . .
C4 C5 C6 C7 -177.8(6) . .
C4 C5 C6 C1 1.0(9) . .
C1 C6 C7 C8 -1.0(9) . .
C5 C6 C7 C8 177.8(6) . .
C6 C7 C8 C9 -180.0(6) . .
C6 C7 C8 C13 0.1(9) . .
C7 C8 C9 C10 179.5(6) . .
C13 C8 C9 C10 -0.6(9) . .
C8 C9 C10 C11 0.6(10) . .
C9 C10 C11 C12 0.0(10) . .
C10 C11 C12 C13 -0.7(9) . .
C11 C12 C13 C14 178.8(6) . .
C11 C12 C13 C8 0.7(9) . .
C7 C8 C13 C14 1.6(8) . .
C9 C8 C13 C14 -178.3(5) . .
C7 C8 C13 C12 179.8(5) . .
C9 C8 C13 C12 -0.1(8) . .
C6 C1 C14 C13 1.6(9) . .
C2 C1 C14 C13 -176.9(6) . .
C6 C1 C14 C15 -177.1(5) . .
C2 C1 C14 C15 4.5(9) . .
C12 C13 C14 C1 179.5(6) . .
C8 C13 C14 C1 -2.4(8) . .
C12 C13 C14 C15 -1.8(9) . .
C8 C13 C14 C15 176.3(5) . .
C18 N1 C15 C14 41.6(9) . .
C16 N1 C15 C14 -136.4(6) . .
C1 C14 C15 N1 69.4(8) . .
C13 C14 C15 N1 -109.2(6) . .
C18 N1 C16 C17 -0.1(8) . .
C15 N1 C16 C17 178.2(6) . .
N1 C16 C17 N2 1.0(8) . .
C18 N2 C17 C16 -1.6(8) . .
C19 N2 C17 C16 -171.5(6) . .
C17 N2 C18 N1 1.6(7) . .
C19 N2 C18 N1 171.4(6) . .
C17 N2 C18 Ag1 179.9(5) . 7_656
C19 N2 C18 Ag1 -10.2(9) . 7_656
C16 N1 C18 N2 -0.9(8) . .
C15 N1 C18 N2 -179.1(6) . .
C16 N1 C18 Ag1 -179.3(5) . 7_656
C15 N1 C18 Ag1 2.5(10) . 7_656
C18 N2 C19 C20 -89.4(7) . .
C17 N2 C19 C20 79.2(8) . .
N2 C19 C20 C25 10.0(9) . .
N2 C19 C20 C21 -167.2(5) . .
C27 O1 C21 C22 84.2(7) . .
C27 O1 C21 C20 -97.8(7) . .
C25 C20 C21 C22 -0.9(9) . .
C19 C20 C21 C22 176.5(6) . .
C25 C20 C21 O1 -178.9(5) . .
C19 C20 C21 O1 -1.5(9) . .
O1 C21 C22 C23 179.6(6) . .
C20 C21 C22 C23 1.6(9) . .
O1 C21 C22 C28 1.7(9) . .
C20 C21 C22 C28 -176.3(6) . .
C21 C22 C23 C24 -1.3(10) . .
C28 C22 C23 C24 176.5(6) . .
C22 C23 C24 C25 0.3(10) . .
C22 C23 C24 C26 -178.1(7) . .
C21 C20 C25 C24 -0.2(9) . .
C19 C20 C25 C24 -177.4(6) . .
C23 C24 C25 C20 0.5(10) . .
C26 C24 C25 C20 178.9(7) . .
C31 N3 C28 C22 89.9(7) . .
C29 N3 C28 C22 -80.1(7) . .
C21 C22 C28 N3 162.2(5) . .
C23 C22 C28 N3 -15.6(8) . .
C31 N3 C29 C30 0.3(7) . .
C28 N3 C29 C30 171.4(6) . .
N3 C29 C30 N4 -1.2(7) . .
C31 N4 C30 C29 1.8(7) . .
C32 N4 C30 C29 -176.2(5) . .
C30 N4 C31 N3 -1.5(7) . .
C32 N4 C31 N3 176.5(5) . .
C30 N4 C31 Ag1 174.6(4) . .
C32 N4 C31 Ag1 -7.4(9) . .
C29 N3 C31 N4 0.7(7) . .
C28 N3 C31 N4 -170.4(5) . .
C29 N3 C31 Ag1 -175.5(4) . .
C28 N3 C31 Ag1 13.4(8) . .
C18 Ag1 C31 N4 -178(100) 7_656 .
C18 Ag1 C31 N3 -3(8) 7_656 .
C31 N4 C32 C33 -121.9(6) . .
C30 N4 C32 C33 55.9(8) . .
N4 C32 C33 C34 -93.4(7) . .
N4 C32 C33 C46 80.8(7) . .
C46 C33 C34 C39 -0.4(10) . .
C32 C33 C34 C39 173.8(6) . .
C46 C33 C34 C35 -179.3(6) . .
C32 C33 C34 C35 -5.2(10) . .
C33 C34 C35 C36 177.7(7) . .
C39 C34 C35 C36 -1.3(11) . .
C34 C35 C36 C37 -0.8(12) . .
C35 C36 C37 C38 1.7(14) . .
C36 C37 C38 C39 -0.4(14) . .
C33 C34 C39 C40 0.5(10) . .
C35 C34 C39 C40 179.5(7) . .
C33 C34 C39 C38 -176.4(7) . .
C35 C34 C39 C38 2.6(10) . .
C37 C38 C39 C40 -178.6(8) . .
C37 C38 C39 C34 -1.8(12) . .
C34 C39 C40 C41 0.3(11) . .
C38 C39 C40 C41 177.1(7) . .
C39 C40 C41 C46 -1.2(11) . .
C39 C40 C41 C42 -179.9(7) . .
C40 C41 C42 C43 -178.6(8) . .
C46 C41 C42 C43 2.7(12) . .
C41 C42 C43 C44 -1.8(13) . .
C42 C43 C44 C45 -0.1(12) . .
C43 C44 C45 C46 1.0(11) . .
C34 C33 C46 C45 -178.7(6) . .
C32 C33 C46 C45 7.0(9) . .
C34 C33 C46 C41 -0.5(9) . .
C32 C33 C46 C41 -174.8(6) . .
C44 C45 C46 C33 178.2(7) . .
C44 C45 C46 C41 0.0(10) . .
C40 C41 C46 C33 1.2(10) . .
C42 C41 C46 C33 180.0(6) . .
C40 C41 C46 C45 179.5(7) . .
C42 C41 C46 C45 -1.7(10) . .
N7 C55 C56 C56 -98(17) . 2_655
C54 C53 O2 C52 165(2) . .
C51 C52 O2 C53 -178(2) . .
